data_7000136
loop_
_publ_author_name
'Bucher, Christophe'
'Devillers, Charles H.'
'Moutet, Jean-Claude'
'P\'ecaut, Jacques'
'Royal, Guy'
'Saint-Aman, Eric'
'Thomas, Fabrice'

_publ_section_title
;
 Calix[4]phyrin based redox architectures: towards new molecular tools
 for electrochemical sensing.
;
_journal_issue 22
_journal_name_full 'Dalton transactions (Cambridge, England : 2003)'
_journal_page_first 3620
_journal_page_last 3631
_journal_paper_doi 10.1039/b507144e
_journal_year 2005
_chemical_formula_sum 'C48 H48 Fe2 N4 O Zn'
_chemical_formula_weight 873.97
_chemical_name_common 'calix(4)phyrin (4)'
_chemical_name_systematic
;
?
;
_space_group_IT_number 92
_symmetry_cell_setting tetragonal
_symmetry_space_group_name_Hall 'P 4abw 2nw'
_symmetry_space_group_name_H-M 'P 41 21 2'
_atom_sites_solution_hydrogens geom
_atom_sites_solution_primary direct
_atom_sites_solution_secondary difmap
_audit_creation_method SHELXL-97
_cell_angle_alpha 90.00
_cell_angle_beta 90.00
_cell_angle_gamma 90.00
_cell_formula_units_Z 4
_cell_length_a 10.7004(15)
_cell_length_b 10.7004(15)
_cell_length_c 34.398(7)
_cell_measurement_reflns_used 984
_cell_measurement_temperature 223(2)
_cell_measurement_theta_max 28.593
_cell_measurement_theta_min 2.941
_cell_volume 3938.5(11)
_computing_cell_refinement 'Bruker SMART'
_computing_data_collection 'Bruker SMART'
_computing_data_reduction 'Bruker SAINT'
_computing_molecular_graphics 'Bruker SHELXTL'
_computing_publication_material 'Bruker SHELXTL'
_computing_structure_refinement 'SHELXL-97 (Sheldrick, 1997)'
_computing_structure_solution 'SHELXS-97 (Sheldrick, 1990)'
_diffrn_ambient_temperature 223(2)
_diffrn_measured_fraction_theta_full 0.938
_diffrn_measured_fraction_theta_max 0.938
_diffrn_measurement_device_type 'CCD area detector'
_diffrn_measurement_method 'phi and omega scans'
_diffrn_radiation_monochromator graphite
_diffrn_radiation_source 'fine-focus sealed tube'
_diffrn_radiation_type MoK\a
_diffrn_radiation_wavelength 0.71073
_diffrn_reflns_av_R_equivalents 0.0214
_diffrn_reflns_av_sigmaI/netI 0.0253
_diffrn_reflns_limit_h_max 14
_diffrn_reflns_limit_h_min -12
_diffrn_reflns_limit_k_max 13
_diffrn_reflns_limit_k_min -13
_diffrn_reflns_limit_l_max 46
_diffrn_reflns_limit_l_min -21
_diffrn_reflns_number 16132
_diffrn_reflns_theta_full 28.99
_diffrn_reflns_theta_max 28.99
_diffrn_reflns_theta_min 1.99
_exptl_absorpt_coefficient_mu 1.374
_exptl_absorpt_correction_type none
_exptl_crystal_density_diffrn 1.474
_exptl_crystal_density_meas 0
_exptl_crystal_density_method 'not measured'
_exptl_crystal_F_000 1816
_exptl_crystal_size_max 0.30
_exptl_crystal_size_mid 0.15
_exptl_crystal_size_min 0.08
_refine_diff_density_max 0.301
_refine_diff_density_min -0.500
_refine_diff_density_rms 0.056
_refine_ls_abs_structure_details 'Flack H D (1983), Acta Cryst. A39, 876-881'
_refine_ls_abs_structure_Flack 0.027(13)
_refine_ls_extinction_method none
_refine_ls_goodness_of_fit_ref 1.162
_refine_ls_hydrogen_treatment mixed
_refine_ls_matrix_type full
_refine_ls_number_parameters 255
_refine_ls_number_reflns 4838
_refine_ls_number_restraints 0
_refine_ls_restrained_S_all 1.162
_refine_ls_R_factor_all 0.0342
_refine_ls_R_factor_gt 0.0312
_refine_ls_shift/su_max 0.026
_refine_ls_shift/su_mean 0.002
_refine_ls_structure_factor_coef Fsqd
_refine_ls_weighting_details 'calc w=1/[\s^2^(Fo^2^)+(0.0271P)^2^+1.9177P] where P=(Fo^2^+2Fc^2^)/3'
_refine_ls_weighting_scheme calc
_refine_ls_wR_factor_gt 0.0719
_refine_ls_wR_factor_ref 0.0727
_reflns_number_gt 4570
_reflns_number_total 4838
_reflns_threshold_expression >2sigma(I)
_cod_data_source_file b507144e.txt
_cod_data_source_block struc_3
_cod_depositor_comments
;
The following automatic conversions were performed:
'_symmetry_cell_setting' value 'Tetragonal' changed to 'tetragonal'
according to '/home/saulius/struct/CIF-dictionaries/cif_core.dic'
dictionary named 'cif_core.dic' version 2.4.1 from 2010-06-29.

Automatic conversion script
Id: cif_fix_enum 1527 2010-12-29 10:47:43Z saulius 
;
_cod_original_cell_volume 3938.6(11)
_cod_original_sg_symbol_H-M P4(1)2(1)2
_cod_database_code 7000136

loop_
_symmetry_equiv_pos_as_xyz
'x, y, z'
'-x, -y, z+1/2'
'-y+1/2, x+1/2, z+1/4'
'y+1/2, -x+1/2, z+3/4'
'-x+1/2, y+1/2, -z+1/4'
'x+1/2, -y+1/2, -z+3/4'
'y, x, -z'
'-y, -x, -z+1/2'

loop_
_atom_site_label
_atom_site_type_symbol
_atom_site_fract_x
_atom_site_fract_y
_atom_site_fract_z
_atom_site_U_iso_or_equiv
_atom_site_adp_type
_atom_site_occupancy
_atom_site_symmetry_multiplicity
_atom_site_calc_flag
_atom_site_refinement_flags
_atom_site_disorder_assembly
_atom_site_disorder_group
Zn1 Zn 0.42563(3) 0.42563(3) 0.0000 0.02516(9) Uani 1 2 d S . .
Fe1 Fe 0.46218(3) 0.74254(3) 0.152600(10) 0.02631(8) Uani 1 1 d . . .
N1 N 0.29076(18) 0.52588(19) 0.02917(5) 0.0256(4) Uani 1 1 d . . .
N2 N 0.47618(18) 0.34930(18) 0.05243(5) 0.0244(4) Uani 1 1 d . . .
C1 C 0.2140(2) 0.6057(2) 0.01053(7) 0.0271(5) Uani 1 1 d . . .
C2 C 0.1947(3) 0.7152(3) 0.03286(7) 0.0330(6) Uani 1 1 d . . .
H2A H 0.1455 0.7846 0.0260 0.040 Uiso 1 1 calc R . .
C3 C 0.2626(2) 0.6998(2) 0.06670(7) 0.0328(5) Uani 1 1 d . . .
H3A H 0.2685 0.7573 0.0873 0.039 Uiso 1 1 calc R . .
C4 C 0.3213(2) 0.5817(2) 0.06468(6) 0.0255(5) Uani 1 1 d . . .
C5 C 0.3907(2) 0.5185(2) 0.09409(6) 0.0237(4) Uani 1 1 d . . .
C6 C 0.4506(2) 0.4026(2) 0.08879(6) 0.0250(5) Uani 1 1 d . . .
C7 C 0.4919(2) 0.3179(2) 0.11813(7) 0.0279(5) Uani 1 1 d . . .
H7A H 0.4864 0.3300 0.1451 0.033 Uiso 1 1 calc R . .
C8 C 0.5413(2) 0.2157(2) 0.09971(7) 0.0281(5) Uani 1 1 d . . .
H8A H 0.5749 0.1441 0.1116 0.034 Uiso 1 1 calc R . .
C9 C 0.5319(2) 0.2389(2) 0.05912(6) 0.0251(4) Uani 1 1 d . . .
C10 C 0.5716(2) 0.1488(2) 0.02726(6) 0.0264(5) Uani 1 1 d . . .
C11 C 0.6821(3) 0.0702(3) 0.04164(7) 0.0367(6) Uani 1 1 d . . .
H11A H 0.7528 0.1244 0.0469 0.055 Uiso 1 1 calc R . .
H11B H 0.7048 0.0097 0.0219 0.055 Uiso 1 1 calc R . .
H11C H 0.6586 0.0268 0.0653 0.055 Uiso 1 1 calc R . .
C12 C 0.4603(3) 0.0602(2) 0.01927(7) 0.0327(5) Uani 1 1 d . . .
H12A H 0.3894 0.1084 0.0101 0.049 Uiso 1 1 calc R . .
H12B H 0.4379 0.0169 0.0430 0.049 Uiso 1 1 calc R . .
H12C H 0.4839 -0.0004 -0.0004 0.049 Uiso 1 1 calc R . .
C21 C 0.3958(2) 0.5718(2) 0.13398(6) 0.0256(5) Uani 1 1 d . . .
C22 C 0.4979(2) 0.5580(2) 0.16110(7) 0.0300(5) Uani 1 1 d . . .
H22A H 0.5782 0.5153 0.1558 0.036 Uiso 1 1 calc R . .
C23 C 0.4631(3) 0.6150(3) 0.19675(7) 0.0356(6) Uani 1 1 d . . .
H23A H 0.5152 0.6193 0.2205 0.043 Uiso 1 1 calc R . .
C24 C 0.3423(3) 0.6662(3) 0.19235(7) 0.0373(6) Uani 1 1 d . . .
H24A H 0.2954 0.7128 0.2125 0.045 Uiso 1 1 calc R . .
C25 C 0.3003(2) 0.6412(2) 0.15401(7) 0.0307(5) Uani 1 1 d . . .
H25A H 0.2191 0.6674 0.1429 0.037 Uiso 1 1 calc R . .
C26 C 0.5252(3) 0.8410(3) 0.10589(8) 0.0368(6) Uani 1 1 d . . .
H26A H 0.5225 0.8129 0.0785 0.044 Uiso 1 1 calc R . .
C27 C 0.6247(3) 0.8200(3) 0.13231(9) 0.0423(7) Uani 1 1 d . . .
H27A H 0.7035 0.7750 0.1267 0.051 Uiso 1 1 calc R . .
C28 C 0.5898(3) 0.8748(3) 0.16853(9) 0.0450(7) Uani 1 1 d . . .
H28A H 0.6402 0.8744 0.1926 0.054 Uiso 1 1 calc R . .
C29 C 0.4708(3) 0.9301(3) 0.16392(8) 0.0405(6) Uani 1 1 d . . .
H29A H 0.4233 0.9749 0.1843 0.049 Uiso 1 1 calc R . .
C30 C 0.4306(3) 0.9096(2) 0.12525(8) 0.0359(6) Uani 1 1 d . . .
H30A H 0.3505 0.9375 0.1138 0.043 Uiso 1 1 calc R . .
O1 O 0.57061(17) 0.57061(17) 0.0000 0.0414(6) Uani 1 2 d S . .
C31 C 0.6948(3) 0.5474(3) 0.01427(9) 0.0416(6) Uani 1 1 d . . .
H31A H 0.7550 0.5653 -0.0065 0.050 Uiso 1 1 calc R . .
H31B H 0.7025 0.4588 0.0210 0.050 Uiso 1 1 calc R . .
C32 C 0.7271(4) 0.6249(4) 0.04929(12) 0.0727(12) Uani 1 1 d . . .
H32A H 0.8116 0.6057 0.0576 0.109 Uiso 1 1 calc R . .
H32B H 0.6692 0.6061 0.0702 0.109 Uiso 1 1 calc R . .
H32C H 0.7213 0.7128 0.0427 0.109 Uiso 1 1 calc R . .

loop_
_atom_site_aniso_label
_atom_site_aniso_U_11
_atom_site_aniso_U_22
_atom_site_aniso_U_33
_atom_site_aniso_U_23
_atom_site_aniso_U_13
_atom_site_aniso_U_12
Zn1 0.02684(12) 0.02684(12) 0.02182(16) 0.00223(10) -0.00223(10) 0.00431(15)
Fe1 0.02588(18) 0.02840(18) 0.02466(15) -0.00342(14) -0.00185(13) -0.00144(13)
N1 0.0238(10) 0.0299(10) 0.0232(9) 0.0001(8) -0.0030(7) 0.0044(8)
N2 0.0268(10) 0.0245(10) 0.0220(9) 0.0018(7) -0.0016(8) 0.0022(8)
C1 0.0269(12) 0.0305(13) 0.0239(11) -0.0001(9) -0.0037(9) 0.0041(9)
C2 0.0349(14) 0.0328(14) 0.0314(12) -0.0028(10) -0.0073(11) 0.0114(11)
C3 0.0349(14) 0.0333(13) 0.0301(12) -0.0068(10) -0.0071(11) 0.0036(11)
C4 0.0254(12) 0.0283(12) 0.0227(10) -0.0034(9) -0.0020(8) -0.0008(9)
C5 0.0212(11) 0.0269(11) 0.0230(10) -0.0003(9) -0.0004(8) -0.0020(8)
C6 0.0251(11) 0.0278(11) 0.0220(10) 0.0012(8) -0.0025(8) -0.0012(9)
C7 0.0321(13) 0.0301(13) 0.0216(11) 0.0039(9) -0.0031(9) -0.0043(9)
C8 0.0309(12) 0.0273(12) 0.0260(10) 0.0069(9) -0.0043(9) -0.0011(9)
C9 0.0239(11) 0.0262(12) 0.0254(10) 0.0047(9) -0.0014(9) -0.0012(9)
C10 0.0309(12) 0.0253(11) 0.0231(10) 0.0064(9) 0.0006(10) 0.0057(9)
C11 0.0392(15) 0.0397(15) 0.0313(12) 0.0109(12) 0.0030(10) 0.0139(12)
C12 0.0425(14) 0.0273(13) 0.0282(11) 0.0024(10) 0.0011(10) -0.0012(11)
C21 0.0246(11) 0.0262(11) 0.0259(10) 0.0001(9) -0.0011(8) -0.0042(9)
C22 0.0326(12) 0.0275(13) 0.0299(11) 0.0017(10) -0.0077(9) -0.0036(9)
C23 0.0406(15) 0.0420(15) 0.0242(11) 0.0014(10) -0.0061(11) -0.0093(11)
C24 0.0426(16) 0.0465(17) 0.0229(11) -0.0055(11) 0.0052(11) -0.0096(12)
C25 0.0249(12) 0.0381(14) 0.0292(12) -0.0030(11) 0.0007(10) -0.0041(9)
C26 0.0444(16) 0.0322(14) 0.0337(13) 0.0030(10) 0.0058(12) -0.0050(12)
C27 0.0308(15) 0.0352(16) 0.0608(19) 0.0025(13) 0.0049(13) -0.0057(11)
C28 0.0443(17) 0.0338(15) 0.0568(17) -0.0057(13) -0.0141(14) -0.0098(12)
C29 0.0479(16) 0.0287(13) 0.0449(15) -0.0083(12) -0.0021(12) -0.0033(12)
C30 0.0407(15) 0.0273(13) 0.0397(13) 0.0003(10) -0.0007(12) 0.0017(11)
O1 0.0315(8) 0.0315(8) 0.0613(16) 0.0101(9) -0.0101(9) 0.0025(11)
C31 0.0330(14) 0.0356(15) 0.0562(17) 0.0006(13) -0.0087(12) 0.0057(11)
C32 0.069(3) 0.064(2) 0.085(3) -0.018(2) -0.033(2) 0.018(2)

loop_
_atom_type_symbol
_atom_type_description
_atom_type_scat_dispersion_real
_atom_type_scat_dispersion_imag
_atom_type_scat_source
C C 0.0033 0.0016 'International Tables Vol C Tables 4.2.6.8 and 6.1.1.4'
H H 0.0000 0.0000 'International Tables Vol C Tables 4.2.6.8 and 6.1.1.4'
N N 0.0061 0.0033 'International Tables Vol C Tables 4.2.6.8 and 6.1.1.4'
O O 0.0106 0.0060 'International Tables Vol C Tables 4.2.6.8 and 6.1.1.4'
Fe Fe 0.3463 0.8444 'International Tables Vol C Tables 4.2.6.8 and 6.1.1.4'
Zn Zn 0.2839 1.4301 'International Tables Vol C Tables 4.2.6.8 and 6.1.1.4'

loop_
_geom_angle_atom_site_label_1
_geom_angle_atom_site_label_2
_geom_angle_atom_site_label_3
_geom_angle
_geom_angle_site_symmetry_1
_geom_angle_site_symmetry_3
_geom_angle_publ_flag
N2 Zn1 N2 169.09(11) 7 . ?
N2 Zn1 N1 87.93(7) 7 7 ?
N2 Zn1 N1 90.69(7) . 7 ?
N2 Zn1 N1 90.69(7) 7 . ?
N2 Zn1 N1 87.93(7) . . ?
N1 Zn1 N1 165.38(12) 7 . ?
N2 Zn1 O1 95.45(6) 7 . ?
N2 Zn1 O1 95.45(6) . . ?
N1 Zn1 O1 97.31(6) 7 . ?
N1 Zn1 O1 97.31(6) . . ?
C22 Fe1 C26 123.64(11) . . ?
C22 Fe1 C23 40.77(10) . . ?
C26 Fe1 C23 158.60(12) . . ?
C22 Fe1 C28 120.62(12) . . ?
C26 Fe1 C28 68.39(12) . . ?
C23 Fe1 C28 105.09(12) . . ?
C22 Fe1 C25 68.91(10) . . ?
C26 Fe1 C25 125.01(11) . . ?
C23 Fe1 C25 68.41(11) . . ?
C28 Fe1 C25 158.15(12) . . ?
C22 Fe1 C24 68.52(11) . . ?
C26 Fe1 C24 160.37(12) . . ?
C23 Fe1 C24 40.44(12) . . ?
C28 Fe1 C24 121.12(12) . . ?
C25 Fe1 C24 40.61(10) . . ?
C22 Fe1 C29 156.50(10) . . ?
C26 Fe1 C29 68.15(11) . . ?
C23 Fe1 C29 120.91(11) . . ?
C28 Fe1 C29 40.45(13) . . ?
C25 Fe1 C29 123.64(12) . . ?
C24 Fe1 C29 107.01(12) . . ?
C22 Fe1 C27 106.42(11) . . ?
C26 Fe1 C27 40.61(12) . . ?
C23 Fe1 C27 121.30(12) . . ?
C28 Fe1 C27 40.83(13) . . ?
C25 Fe1 C27 160.36(12) . . ?
C24 Fe1 C27 157.17(12) . . ?
C29 Fe1 C27 68.27(12) . . ?
C22 Fe1 C30 160.92(10) . . ?
C26 Fe1 C30 40.58(11) . . ?
C23 Fe1 C30 157.80(11) . . ?
C28 Fe1 C30 68.19(12) . . ?
C25 Fe1 C30 109.54(11) . . ?
C24 Fe1 C30 123.53(12) . . ?
C29 Fe1 C30 40.44(11) . . ?
C27 Fe1 C30 68.30(12) . . ?
C22 Fe1 C21 41.30(9) . . ?
C26 Fe1 C21 109.10(10) . . ?
C23 Fe1 C21 68.95(9) . . ?
C28 Fe1 C21 158.12(12) . . ?
C25 Fe1 C21 41.00(9) . . ?
C24 Fe1 C21 68.77(10) . . ?
C29 Fe1 C21 160.63(11) . . ?
C27 Fe1 C21 123.03(11) . . ?
C30 Fe1 C21 125.00(10) . . ?
C1 N1 C4 106.68(19) . . ?
C1 N1 Zn1 121.72(15) . . ?
C4 N1 Zn1 118.96(15) . . ?
C9 N2 C6 106.95(18) . . ?
C9 N2 Zn1 128.14(15) . . ?
C6 N2 Zn1 124.81(15) . . ?
N1 C1 C2 110.8(2) . . ?
N1 C1 C10 122.3(2) . 7 ?
C2 C1 C10 126.6(2) . 7 ?
C3 C2 C1 106.4(2) . . ?
C2 C3 C4 107.4(2) . . ?
N1 C4 C3 108.7(2) . . ?
N1 C4 C5 122.6(2) . . ?
C3 C4 C5 128.4(2) . . ?
C6 C5 C4 124.3(2) . . ?
C6 C5 C21 116.1(2) . . ?
C4 C5 C21 119.5(2) . . ?
N2 C6 C5 124.2(2) . . ?
N2 C6 C7 108.2(2) . . ?
C5 C6 C7 127.5(2) . . ?
C8 C7 C6 107.4(2) . . ?
C7 C8 C9 106.7(2) . . ?
N2 C9 C8 110.7(2) . . ?
N2 C9 C10 123.94(19) . . ?
C8 C9 C10 125.2(2) . . ?
C9 C10 C1 113.12(19) . 7 ?
C9 C10 C11 109.3(2) . . ?
C1 C10 C11 110.0(2) 7 . ?
C9 C10 C12 107.6(2) . . ?
C1 C10 C12 108.33(19) 7 . ?
C11 C10 C12 108.3(2) . . ?
C25 C21 C22 106.3(2) . . ?
C25 C21 C5 127.9(2) . . ?
C22 C21 C5 125.8(2) . . ?
C25 C21 Fe1 68.82(14) . . ?
C22 C21 Fe1 68.26(13) . . ?
C5 C21 Fe1 129.71(16) . . ?
C23 C22 C21 108.4(2) . . ?
C23 C22 Fe1 69.95(15) . . ?
C21 C22 Fe1 70.44(13) . . ?
C24 C23 C22 108.3(2) . . ?
C24 C23 Fe1 69.90(16) . . ?
C22 C23 Fe1 69.27(14) . . ?
C23 C24 C25 108.4(2) . . ?
C23 C24 Fe1 69.66(15) . . ?
C25 C24 Fe1 69.66(15) . . ?
C24 C25 C21 108.5(2) . . ?
C24 C25 Fe1 69.73(15) . . ?
C21 C25 Fe1 70.17(13) . . ?
C30 C26 C27 108.5(3) . . ?
C30 C26 Fe1 70.15(15) . . ?
C27 C26 Fe1 70.17(16) . . ?
C26 C27 C28 107.3(3) . . ?
C26 C27 Fe1 69.21(16) . . ?
C28 C27 Fe1 69.29(16) . . ?
C29 C28 C27 108.1(3) . . ?
C29 C28 Fe1 70.00(16) . . ?
C27 C28 Fe1 69.88(16) . . ?
C28 C29 C30 108.3(3) . . ?
C28 C29 Fe1 69.56(16) . . ?
C30 C29 Fe1 69.82(15) . . ?
C29 C30 C26 107.8(3) . . ?
C29 C30 Fe1 69.75(16) . . ?
C26 C30 Fe1 69.28(15) . . ?
C31 O1 C31 115.8(3) . 7 ?
C31 O1 Zn1 122.10(15) . . ?
C31 O1 Zn1 122.10(15) 7 . ?
O1 C31 C32 113.0(2) . . ?

loop_
_geom_bond_atom_site_label_1
_geom_bond_atom_site_label_2
_geom_bond_distance
_geom_bond_site_symmetry_2
_geom_bond_publ_flag
Zn1 N2 2.0524(19) 7 ?
Zn1 N2 2.0524(19) . ?
Zn1 N1 2.0591(19) 7 ?
Zn1 N1 2.0591(19) . ?
Zn1 O1 2.194(3) . ?
Fe1 C22 2.033(2) . ?
Fe1 C26 2.036(3) . ?
Fe1 C23 2.042(3) . ?
Fe1 C28 2.041(3) . ?
Fe1 C25 2.044(2) . ?
Fe1 C24 2.045(3) . ?
Fe1 C29 2.047(3) . ?
Fe1 C27 2.049(3) . ?
Fe1 C30 2.048(3) . ?
Fe1 C21 2.062(2) . ?
N1 C1 1.347(3) . ?
N1 C4 1.399(3) . ?
N2 C9 1.343(3) . ?
N2 C6 1.401(3) . ?
C1 C2 1.416(3) . ?
C1 C10 1.520(3) 7 ?
C2 C3 1.382(3) . ?
C3 C4 1.413(3) . ?
C4 C5 1.425(3) . ?
C5 C6 1.408(3) . ?
C5 C21 1.487(3) . ?
C6 C7 1.426(3) . ?
C7 C8 1.370(3) . ?
C8 C9 1.422(3) . ?
C9 C10 1.520(3) . ?
C10 C1 1.520(3) 7 ?
C10 C11 1.533(3) . ?
C10 C12 1.547(4) . ?
C21 C25 1.438(3) . ?
C21 C22 1.444(3) . ?
C22 C23 1.419(4) . ?
C23 C24 1.413(4) . ?
C24 C25 1.419(4) . ?
C26 C30 1.416(4) . ?
C26 C27 1.418(4) . ?
C27 C28 1.427(4) . ?
C28 C29 1.413(4) . ?
C29 C30 1.415(4) . ?
O1 C31 1.438(3) . ?
O1 C31 1.438(3) 7 ?
C31 C32 1.502(4) . ?
